data_4065148
loop_
_publ_author_name
'Colquhoun, Victoria P.'
'Abele, Bors C.'
'Strohmann, Carsten'

_publ_section_title
;
 Control of N- or C-Bridging Mode in Dimeric Butylmagnesium Silylamides
;
_journal_issue 20
_journal_name_full Organometallics
_journal_page_first 5408
_journal_paper_doi 10.1021/om200587n
_journal_volume 30
_journal_year 2011
_chemical_formula_sum 'C28 H58 Mg N4 Si2'
_chemical_formula_weight 531.27
_chemical_name_systematic
;
 ?
;
_space_group_IT_number 13
_symmetry_cell_setting monoclinic
_symmetry_space_group_name_Hall '-P 2yac'
_symmetry_space_group_name_H-M 'P 1 2/n 1'
_atom_sites_solution_hydrogens geom
_atom_sites_solution_primary direct
_atom_sites_solution_secondary difmap
_audit_creation_date 2011-06-29T17:11:41-00:00
_audit_creation_method 'WinGX routine CIF_UPDATE'
_cell_angle_alpha 90
_cell_angle_beta 102.192(4)
_cell_angle_gamma 90
_cell_formula_units_Z 4
_cell_length_a 15.5428(6)
_cell_length_b 10.1316(4)
_cell_length_c 20.2967(10)
_cell_measurement_temperature 173(2)
_cell_volume 3124.1(2)
_computing_cell_refinement
;
CrysAlis RED, Oxford Diffraction Ltd.,
Version 1.171.32.37 (release 24-10-2008 CrysAlis171 .NET)
(compiled Oct 24 2008,09:44:38)'
;
_computing_data_collection
;
CrysAlis CCD, Oxford Diffraction Ltd.,
Version 1.171.32.37 (release 24-10-2008 CrysAlis171 .NET)
(compiled Oct 24 2008,09:44:38)
;
_computing_data_reduction
;
CrysAlis RED, Oxford Diffraction Ltd.,
Version 1.171.32.37 (release 24-10-2008 CrysAlis171 .NET)
(compiled Oct 24 2008,09:44:38)
;
_computing_structure_refinement 'SHELXL-97 (Sheldrick, 2008)'
_computing_structure_solution 'SHELXS-97 (Sheldrick, 2008)'
_diffrn_ambient_temperature 173(2)
_diffrn_measured_fraction_theta_full 0.999
_diffrn_measured_fraction_theta_max 0.999
_diffrn_measurement_device_type 'Xcalibur S Oxford Diffraction'
_diffrn_measurement_method Omega-scan
_diffrn_radiation_monochromator graphite
_diffrn_radiation_source 'Enhance (Mo) X-ray Source'
_diffrn_radiation_type MoK\a
_diffrn_radiation_wavelength 0.71073
_diffrn_reflns_av_R_equivalents 0.0497
_diffrn_reflns_av_unetI/netI 0.077
_diffrn_reflns_limit_h_max 19
_diffrn_reflns_limit_h_min -19
_diffrn_reflns_limit_k_max 12
_diffrn_reflns_limit_k_min -12
_diffrn_reflns_limit_l_max 25
_diffrn_reflns_limit_l_min -24
_diffrn_reflns_number 33942
_diffrn_reflns_theta_full 26
_diffrn_reflns_theta_max 26
_diffrn_reflns_theta_min 2.26
_exptl_absorpt_coefficient_mu 0.156
_exptl_absorpt_correction_T_max 0.9694
_exptl_absorpt_correction_T_min 0.9694
_exptl_absorpt_correction_type multi-scan
_exptl_absorpt_process_details
;
CrysAlis RED, Oxford Diffraction Ltd. Empirical absorption correction using
spherical harmonics,
implemented in SCALE3 ABSPACK scaling algorithm.
;
_exptl_crystal_colour colourless
_exptl_crystal_density_diffrn 1.13
_exptl_crystal_density_method 'not measured'
_exptl_crystal_description block
_exptl_crystal_F_000 1176
_exptl_crystal_size_max 0.2
_exptl_crystal_size_mid 0.2
_exptl_crystal_size_min 0.2
_refine_diff_density_max 0.281
_refine_diff_density_min -0.531
_refine_diff_density_rms 0.048
_refine_ls_extinction_method none
_refine_ls_goodness_of_fit_ref 1.025
_refine_ls_hydrogen_treatment constr
_refine_ls_matrix_type full
_refine_ls_number_parameters 321
_refine_ls_number_reflns 6143
_refine_ls_number_restraints 0
_refine_ls_restrained_S_all 1.025
_refine_ls_R_factor_all 0.0815
_refine_ls_R_factor_gt 0.0412
_refine_ls_shift/su_max 0.007
_refine_ls_shift/su_mean 0.001
_refine_ls_structure_factor_coef Fsqd
_refine_ls_weighting_details 'calc w=1/[\s^2^(Fo^2^)+(0.0320P)^2^+0.1100P] where P=(Fo^2^+2Fc^2^)/3'
_refine_ls_weighting_scheme calc
_refine_ls_wR_factor_gt 0.0855
_refine_ls_wR_factor_ref 0.0892
_reflns_number_gt 3487
_reflns_number_total 6143
_reflns_threshold_expression >2sigma(I)
_cod_data_source_file om200587n_si_005.cif
_cod_data_source_block 1169
_cod_original_sg_symbol_H-M 'P 2/n'
_cod_database_code 4065148

loop_
_symmetry_equiv_pos_as_xyz
'x, y, z'
'-x+1/2, y, -z+1/2'
'-x, -y, -z'
'x-1/2, -y, z-1/2'

loop_
_atom_site_label
_atom_site_type_symbol
_atom_site_fract_x
_atom_site_fract_y
_atom_site_fract_z
_atom_site_U_iso_or_equiv
_atom_site_adp_type
_atom_site_occupancy
_atom_site_symmetry_multiplicity
_atom_site_calc_flag
_atom_site_refinement_flags
C1 C 1.03728(13) 0.2859(2) 0.33750(12) 0.0358(6) Uani 1 1 d .
H1A H 1.0286 0.33 0.2936 0.054 Uiso 1 1 calc R
H1B H 1.0828 0.2179 0.3404 0.054 Uiso 1 1 calc R
H1C H 1.0557 0.3508 0.3735 0.054 Uiso 1 1 calc R
C2 C 0.95998(15) 0.1298(2) 0.43307(11) 0.0383(6) Uani 1 1 d .
H2A H 0.981 0.1983 0.4667 0.057 Uiso 1 1 calc R
H2B H 1.0064 0.0639 0.434 0.057 Uiso 1 1 calc R
H2C H 0.9078 0.0871 0.4433 0.057 Uiso 1 1 calc R
C3 C 0.90484(14) 0.0598(2) 0.28879(11) 0.0274(6) Uani 1 1 d .
H3A H 0.9611 0.0183 0.2846 0.033 Uiso 1 1 calc R
H3B H 0.8721 -0.0055 0.3103 0.033 Uiso 1 1 calc R
C4 C 0.90581(15) 0.1698(2) 0.18350(11) 0.0311(6) Uani 1 1 d .
H4A H 0.9631 0.1261 0.1849 0.037 Uiso 1 1 calc R
H4B H 0.9176 0.2557 0.2069 0.037 Uiso 1 1 calc R
C5 C 0.86166(16) 0.1940(2) 0.11136(11) 0.0369(6) Uani 1 1 d .
H5A H 0.9009 0.2472 0.0893 0.044 Uiso 1 1 calc R
H5B H 0.8069 0.2449 0.1097 0.044 Uiso 1 1 calc R
C6 C 0.83983(16) 0.0649(2) 0.07343(12) 0.0396(7) Uani 1 1 d .
H6A H 0.8058 0.0827 0.0273 0.048 Uiso 1 1 calc R
H6B H 0.8948 0.0187 0.0699 0.048 Uiso 1 1 calc R
C7 C 0.78656(16) -0.0201(2) 0.11080(12) 0.0421(7) Uani 1 1 d .
H7A H 0.7765 -0.1073 0.0885 0.051 Uiso 1 1 calc R
H7B H 0.7285 0.0215 0.1089 0.051 Uiso 1 1 calc R
C8 C 0.83229(14) -0.0391(2) 0.18344(12) 0.0306(6) Uani 1 1 d .
H8A H 0.7942 -0.0926 0.2065 0.037 Uiso 1 1 calc R
H8B H 0.8876 -0.0887 0.1852 0.037 Uiso 1 1 calc R
C9 C 0.82367(14) 0.4277(2) 0.35143(11) 0.0283(6) Uani 1 1 d .
H9 H 0.7585 0.4405 0.3438 0.034 Uiso 1 1 calc R
C10 C 0.85974(16) 0.4453(2) 0.42651(11) 0.0361(6) Uani 1 1 d .
H10A H 0.833 0.3782 0.4514 0.043 Uiso 1 1 calc R
H10B H 0.9241 0.43 0.4363 0.043 Uiso 1 1 calc R
C11 C 0.84181(17) 0.5813(3) 0.45175(13) 0.0468(7) Uani 1 1 d .
H11A H 0.7776 0.5931 0.4471 0.056 Uiso 1 1 calc R
H11B H 0.8699 0.5889 0.5001 0.056 Uiso 1 1 calc R
C12 C 0.87667(16) 0.6880(2) 0.41300(14) 0.0493(8) Uani 1 1 d .
H12A H 0.9417 0.6833 0.4223 0.059 Uiso 1 1 calc R
H12B H 0.8599 0.7753 0.4282 0.059 Uiso 1 1 calc R
C13 C 0.84093(16) 0.6741(2) 0.33828(14) 0.0427(7) Uani 1 1 d .
H13A H 0.8685 0.7414 0.314 0.051 Uiso 1 1 calc R
H13B H 0.7767 0.6903 0.3283 0.051 Uiso 1 1 calc R
C14 C 0.85889(15) 0.5375(2) 0.31330(12) 0.0323(6) Uani 1 1 d .
H14A H 0.8314 0.5304 0.2648 0.039 Uiso 1 1 calc R
H14B H 0.9232 0.5259 0.3182 0.039 Uiso 1 1 calc R
C15 C -0.03183(13) 0.5665(2) 0.14199(12) 0.0348(6) Uani 1 1 d .
H15A H -0.0441 0.4976 0.1074 0.052 Uiso 1 1 calc R
H15B H -0.0778 0.6343 0.1324 0.052 Uiso 1 1 calc R
H15C H -0.0309 0.5275 0.1863 0.052 Uiso 1 1 calc R
C16 C 0.06389(15) 0.7185(2) 0.05541(11) 0.0374(6) Uani 1 1 d .
H16A H 0.1215 0.743 0.0467 0.056 Uiso 1 1 calc R
H16B H 0.0267 0.7972 0.0528 0.056 Uiso 1 1 calc R
H16C H 0.0357 0.654 0.0217 0.056 Uiso 1 1 calc R
C17 C 0.09616(13) 0.7924(2) 0.19991(11) 0.0251(5) Uani 1 1 d .
H17A H 0.1296 0.8596 0.1803 0.03 Uiso 1 1 calc R
H17B H 0.0379 0.8308 0.2009 0.03 Uiso 1 1 calc R
C18 C 0.08705(13) 0.6840(2) 0.30439(11) 0.0261(6) Uani 1 1 d .
H18A H 0.0773 0.5976 0.2812 0.031 Uiso 1 1 calc R
H18B H 0.029 0.727 0.3007 0.031 Uiso 1 1 calc R
C19 C 0.12805(15) 0.6618(2) 0.37793(11) 0.0314(6) Uani 1 1 d .
H19A H 0.1842 0.6133 0.3818 0.038 Uiso 1 1 calc R
H19B H 0.0882 0.6071 0.3987 0.038 Uiso 1 1 calc R
C20 C 0.14514(15) 0.7919(2) 0.41517(12) 0.0344(6) Uani 1 1 d .
H20A H 0.0885 0.8359 0.416 0.041 Uiso 1 1 calc R
H20B H 0.1764 0.7759 0.4623 0.041 Uiso 1 1 calc R
C21 C 0.20005(14) 0.8790(2) 0.38035(11) 0.0309(6) Uani 1 1 d .
H21A H 0.2596 0.8404 0.3854 0.037 Uiso 1 1 calc R
H21B H 0.2062 0.9669 0.4021 0.037 Uiso 1 1 calc R
C22 C 0.15948(13) 0.8946(2) 0.30637(11) 0.0254(5) Uani 1 1 d .
H22A H 0.1031 0.9428 0.3016 0.03 Uiso 1 1 calc R
H22B H 0.1992 0.9486 0.2851 0.03 Uiso 1 1 calc R
C23 C 0.18671(13) 0.4219(2) 0.14742(10) 0.0214(5) Uani 1 1 d .
H23 H 0.2518 0.4074 0.1596 0.026 Uiso 1 1 calc R
C24 C 0.15869(14) 0.4032(2) 0.07138(11) 0.0272(6) Uani 1 1 d .
H24A H 0.095 0.4224 0.0571 0.033 Uiso 1 1 calc R
H24B H 0.1908 0.4672 0.0486 0.033 Uiso 1 1 calc R
C25 C 0.17632(15) 0.2642(2) 0.04898(12) 0.0336(6) Uani 1 1 d .
H25A H 0.1532 0.2557 -0.0002 0.04 Uiso 1 1 calc R
H25B H 0.2406 0.2485 0.058 0.04 Uiso 1 1 calc R
C26 C 0.13335(15) 0.1614(2) 0.08562(12) 0.0348(6) Uani 1 1 d .
H26A H 0.1487 0.0721 0.072 0.042 Uiso 1 1 calc R
H26B H 0.0686 0.1712 0.073 0.042 Uiso 1 1 calc R
C27 C 0.16360(15) 0.1765(2) 0.16114(12) 0.0310(6) Uani 1 1 d .
H27A H 0.2275 0.1585 0.1743 0.037 Uiso 1 1 calc R
H27B H 0.1327 0.1114 0.1842 0.037 Uiso 1 1 calc R
C28 C 0.14489(14) 0.3151(2) 0.18328(11) 0.0255(5) Uani 1 1 d .
H28A H 0.0804 0.3291 0.1742 0.031 Uiso 1 1 calc R
H28B H 0.1675 0.3233 0.2325 0.031 Uiso 1 1 calc R
Mg1 Mg 0.75 0.21355(10) 0.25 0.0304(3) Uani 1 2 d S
Mg2 Mg 0.25 0.63921(10) 0.25 0.0223(3) Uani 1 2 d S
N1 N 0.85293(11) 0.08728(17) 0.21987(9) 0.0260(5) Uani 1 1 d .
N2 N 0.83796(11) 0.29725(16) 0.32578(9) 0.0246(4) Uani 1 1 d .
N3 N 0.14304(10) 0.76733(16) 0.27034(8) 0.0203(4) Uani 1 1 d .
N4 N 0.17043(10) 0.55429(16) 0.17076(8) 0.0210(4) Uani 1 1 d .
Si1 Si 0.93089(4) 0.20682(6) 0.34712(3) 0.02408(16) Uani 1 1 d .
Si2 Si 0.07872(4) 0.64403(6) 0.14172(3) 0.02384(17) Uani 1 1 d .

loop_
_atom_site_aniso_label
_atom_site_aniso_U_11
_atom_site_aniso_U_22
_atom_site_aniso_U_33
_atom_site_aniso_U_23
_atom_site_aniso_U_13
_atom_site_aniso_U_12
C1 0.0257(13) 0.0427(16) 0.0371(15) -0.0090(13) 0.0025(11) -0.0035(11)
C2 0.0386(14) 0.0425(16) 0.0309(15) 0.0049(13) 0.0005(12) 0.0074(12)
C3 0.0226(12) 0.0284(13) 0.0309(14) 0.0028(12) 0.0049(11) 0.0032(10)
C4 0.0343(13) 0.0309(14) 0.0282(14) -0.0062(12) 0.0070(11) -0.0067(11)
C5 0.0469(15) 0.0378(16) 0.0269(15) 0.0023(13) 0.0102(12) -0.0030(12)
C6 0.0437(15) 0.0498(17) 0.0248(15) -0.0097(14) 0.0060(12) -0.0042(13)
C7 0.0418(15) 0.0447(17) 0.0389(17) -0.0177(14) 0.0063(13) -0.0064(13)
C8 0.0308(13) 0.0240(14) 0.0367(16) -0.0076(12) 0.0065(12) -0.0002(10)
C9 0.0282(13) 0.0303(14) 0.0253(14) -0.0025(12) 0.0033(11) 0.0018(11)
C10 0.0472(16) 0.0355(15) 0.0236(15) -0.0016(12) 0.0026(12) 0.0029(12)
C11 0.0553(18) 0.0508(18) 0.0321(16) -0.0163(14) 0.0042(14) 0.0054(14)
C12 0.0448(17) 0.0288(16) 0.065(2) -0.0216(15) -0.0091(15) 0.0042(13)
C13 0.0400(15) 0.0288(15) 0.059(2) 0.0033(14) 0.0100(14) 0.0010(12)
C14 0.0319(14) 0.0285(14) 0.0349(15) 0.0026(12) 0.0030(12) -0.0007(11)
C15 0.0228(13) 0.0365(15) 0.0414(16) -0.0031(13) -0.0021(12) -0.0023(11)
C16 0.0381(14) 0.0367(15) 0.0306(15) 0.0042(13) -0.0084(12) -0.0027(12)
C17 0.0196(11) 0.0255(13) 0.0281(14) 0.0065(11) 0.0003(10) 0.0017(10)
C18 0.0212(12) 0.0256(13) 0.0324(15) -0.0015(11) 0.0077(11) -0.0018(10)
C19 0.0336(14) 0.0309(15) 0.0325(15) 0.0062(12) 0.0136(12) -0.0031(11)
C20 0.0416(15) 0.0361(15) 0.0266(14) -0.0008(13) 0.0100(12) 0.0001(12)
C21 0.0348(14) 0.0296(14) 0.0282(14) -0.0062(12) 0.0066(12) -0.0023(11)
C22 0.0220(12) 0.0226(13) 0.0316(15) -0.0017(11) 0.0059(11) 0.0023(10)
C23 0.0163(11) 0.0261(13) 0.0197(13) -0.0025(11) -0.0009(10) 0.0001(10)
C24 0.0283(13) 0.0296(14) 0.0227(14) -0.0021(11) 0.0031(11) -0.0047(10)
C25 0.0352(14) 0.0385(15) 0.0252(14) -0.0114(12) 0.0018(11) 0.0014(12)
C26 0.0341(14) 0.0257(14) 0.0396(16) -0.0098(12) -0.0035(12) 0.0066(11)
C27 0.0327(13) 0.0233(13) 0.0332(15) 0.0024(12) -0.0014(11) 0.0019(11)
C28 0.0260(12) 0.0280(13) 0.0203(13) 0.0017(11) 0.0000(10) 0.0014(10)
Mg1 0.0280(6) 0.0284(7) 0.0332(7) 0 0.0029(5) 0
Mg2 0.0191(5) 0.0227(6) 0.0228(6) 0 -0.0004(5) 0
N1 0.0265(10) 0.0235(11) 0.0265(12) -0.0028(9) 0.0025(9) -0.0021(8)
N2 0.0274(10) 0.0221(10) 0.0229(11) -0.0005(9) 0.0022(9) 0.0033(8)
N3 0.0201(9) 0.0195(10) 0.0203(11) 0.0021(9) 0.0018(8) -0.0008(8)
N4 0.0205(10) 0.0212(10) 0.0192(10) -0.0013(9) -0.0008(8) -0.0023(8)
Si1 0.0230(3) 0.0250(4) 0.0224(4) 0.0012(3) 0.0007(3) 0.0002(3)
Si2 0.0200(3) 0.0242(4) 0.0234(4) 0.0014(3) -0.0042(3) -0.0014(3)

loop_
_atom_type_symbol
_atom_type_description
_atom_type_scat_dispersion_real
_atom_type_scat_dispersion_imag
_atom_type_scat_source
C C 0.0033 0.0016 'International Tables Vol C Tables 4.2.6.8 and 6.1.1.4'
H H 0 0 'International Tables Vol C Tables 4.2.6.8 and 6.1.1.4'
N N 0.0061 0.0033 'International Tables Vol C Tables 4.2.6.8 and 6.1.1.4'
Mg Mg 0.0486 0.0363 'International Tables Vol C Tables 4.2.6.8 and 6.1.1.4'
Si Si 0.0817 0.0704 'International Tables Vol C Tables 4.2.6.8 and 6.1.1.4'

loop_
_geom_angle_atom_site_label_1
_geom_angle_atom_site_label_2
_geom_angle_atom_site_label_3
_geom_angle
_geom_angle_site_symmetry_1
_geom_angle_site_symmetry_3
Si1 C1 H1A 109.5 . .
Si1 C1 H1B 109.5 . .
H1A C1 H1B 109.5 . .
Si1 C1 H1C 109.5 . .
H1A C1 H1C 109.5 . .
H1B C1 H1C 109.5 . .
Si1 C2 H2A 109.5 . .
Si1 C2 H2B 109.5 . .
H2A C2 H2B 109.5 . .
Si1 C2 H2C 109.5 . .
H2A C2 H2C 109.5 . .
H2B C2 H2C 109.5 . .
N1 C3 Si1 116.34(15) . .
N1 C3 H3A 108.2 . .
Si1 C3 H3A 108.2 . .
N1 C3 H3B 108.2 . .
Si1 C3 H3B 108.2 . .
H3A C3 H3B 107.4 . .
N1 C4 C5 113.11(18) . .
N1 C4 H4A 109 . .
C5 C4 H4A 109 . .
N1 C4 H4B 109 . .
C5 C4 H4B 109 . .
H4A C4 H4B 107.8 . .
C4 C5 C6 111.2(2) . .
C4 C5 H5A 109.4 . .
C6 C5 H5A 109.4 . .
C4 C5 H5B 109.4 . .
C6 C5 H5B 109.4 . .
H5A C5 H5B 108 . .
C7 C6 C5 108.96(19) . .
C7 C6 H6A 109.9 . .
C5 C6 H6A 109.9 . .
C7 C6 H6B 109.9 . .
C5 C6 H6B 109.9 . .
H6A C6 H6B 108.3 . .
C6 C7 C8 111.68(19) . .
C6 C7 H7A 109.3 . .
C8 C7 H7A 109.3 . .
C6 C7 H7B 109.3 . .
C8 C7 H7B 109.3 . .
H7A C7 H7B 107.9 . .
N1 C8 C7 112.73(19) . .
N1 C8 H8A 109 . .
C7 C8 H8A 109 . .
N1 C8 H8B 109 . .
C7 C8 H8B 109 . .
H8A C8 H8B 107.8 . .
N2 C9 C10 114.45(19) . .
N2 C9 C14 112.55(18) . .
C10 C9 C14 109.15(19) . .
N2 C9 H9 106.7 . .
C10 C9 H9 106.7 . .
C14 C9 H9 106.7 . .
C11 C10 C9 113.0(2) . .
C11 C10 H10A 109 . .
C9 C10 H10A 109 . .
C11 C10 H10B 109 . .
C9 C10 H10B 109 . .
H10A C10 H10B 107.8 . .
C12 C11 C10 111.4(2) . .
C12 C11 H11A 109.4 . .
C10 C11 H11A 109.4 . .
C12 C11 H11B 109.4 . .
C10 C11 H11B 109.4 . .
H11A C11 H11B 108 . .
C11 C12 C13 111.2(2) . .
C11 C12 H12A 109.4 . .
C13 C12 H12A 109.4 . .
C11 C12 H12B 109.4 . .
C13 C12 H12B 109.4 . .
H12A C12 H12B 108 . .
C12 C13 C14 111.5(2) . .
C12 C13 H13A 109.3 . .
C14 C13 H13A 109.3 . .
C12 C13 H13B 109.3 . .
C14 C13 H13B 109.3 . .
H13A C13 H13B 108 . .
C9 C14 C13 112.6(2) . .
C9 C14 H14A 109.1 . .
C13 C14 H14A 109.1 . .
C9 C14 H14B 109.1 . .
C13 C14 H14B 109.1 . .
H14A C14 H14B 107.8 . .
Si2 C15 H15A 109.5 . .
Si2 C15 H15B 109.5 . .
H15A C15 H15B 109.5 . .
Si2 C15 H15C 109.5 . .
H15A C15 H15C 109.5 . .
H15B C15 H15C 109.5 . .
Si2 C16 H16A 109.5 . .
Si2 C16 H16B 109.5 . .
H16A C16 H16B 109.5 . .
Si2 C16 H16C 109.5 . .
H16A C16 H16C 109.5 . .
H16B C16 H16C 109.5 . .
N3 C17 Si2 116.18(14) . .
N3 C17 H17A 108.2 . .
Si2 C17 H17A 108.2 . .
N3 C17 H17B 108.2 . .
Si2 C17 H17B 108.2 . .
H17A C17 H17B 107.4 . .
N3 C18 C19 112.23(17) . .
N3 C18 H18A 109.2 . .
C19 C18 H18A 109.2 . .
N3 C18 H18B 109.2 . .
C19 C18 H18B 109.2 . .
H18A C18 H18B 107.9 . .
C18 C19 C20 110.87(19) . .
C18 C19 H19A 109.5 . .
C20 C19 H19A 109.5 . .
C18 C19 H19B 109.5 . .
C20 C19 H19B 109.5 . .
H19A C19 H19B 108.1 . .
C21 C20 C19 109.47(18) . .
C21 C20 H20A 109.8 . .
C19 C20 H20A 109.8 . .
C21 C20 H20B 109.8 . .
C19 C20 H20B 109.8 . .
H20A C20 H20B 108.2 . .
C20 C21 C22 111.69(18) . .
C20 C21 H21A 109.3 . .
C22 C21 H21A 109.3 . .
C20 C21 H21B 109.3 . .
C22 C21 H21B 109.3 . .
H21A C21 H21B 107.9 . .
N3 C22 C21 113.18(18) . .
N3 C22 H22A 108.9 . .
C21 C22 H22A 108.9 . .
N3 C22 H22B 108.9 . .
C21 C22 H22B 108.9 . .
H22A C22 H22B 107.8 . .
N4 C23 C28 112.08(17) . .
N4 C23 C24 114.21(17) . .
C28 C23 C24 109.63(17) . .
N4 C23 H23 106.8 . .
C28 C23 H23 106.8 . .
C24 C23 H23 106.8 . .
C25 C24 C23 112.74(18) . .
C25 C24 H24A 109 . .
C23 C24 H24A 109 . .
C25 C24 H24B 109 . .
C23 C24 H24B 109 . .
H24A C24 H24B 107.8 . .
C26 C25 C24 111.30(19) . .
C26 C25 H25A 109.4 . .
C24 C25 H25A 109.4 . .
C26 C25 H25B 109.4 . .
C24 C25 H25B 109.4 . .
H25A C25 H25B 108 . .
C25 C26 C27 110.69(19) . .
C25 C26 H26A 109.5 . .
C27 C26 H26A 109.5 . .
C25 C26 H26B 109.5 . .
C27 C26 H26B 109.5 . .
H26A C26 H26B 108.1 . .
C26 C27 C28 110.76(18) . .
C26 C27 H27A 109.5 . .
C28 C27 H27A 109.5 . .
C26 C27 H27B 109.5 . .
C28 C27 H27B 109.5 . .
H27A C27 H27B 108.1 . .
C23 C28 C27 112.76(18) . .
C23 C28 H28A 109 . .
C27 C28 H28A 109 . .
C23 C28 H28B 109 . .
C27 C28 H28B 109 . .
H28A C28 H28B 107.8 . .
N2 Mg1 N2 130.26(11) . 2_655
N2 Mg1 N1 116.22(7) . 2_655
N2 Mg1 N1 92.31(6) 2_655 2_655
N2 Mg1 N1 92.31(6) . .
N2 Mg1 N1 116.21(7) 2_655 .
N1 Mg1 N1 110.06(10) 2_655 .
N2 Mg1 C3 147.34(7) . 2_655
N2 Mg1 C3 67.67(6) 2_655 2_655
N1 Mg1 C3 31.33(6) 2_655 2_655
N1 Mg1 C3 102.98(7) . 2_655
N2 Mg1 Si1 151.55(6) . 2_655
N2 Mg1 Si1 30.62(5) 2_655 2_655
N1 Mg1 Si1 63.37(5) 2_655 2_655
N1 Mg1 Si1 115.01(5) . 2_655
C3 Mg1 Si1 37.07(4) 2_655 2_655
N4 Mg2 N4 129.15(10) . 2
N4 Mg2 N3 92.35(6) . .
N4 Mg2 N3 117.52(6) 2 .
N4 Mg2 N3 117.52(6) . 2
N4 Mg2 N3 92.35(6) 2 2
N3 Mg2 N3 108.27(9) . 2
N4 Mg2 C17 148.06(6) . 2
N4 Mg2 C17 67.59(6) 2 2
N3 Mg2 C17 102.72(7) . 2
N3 Mg2 C17 30.91(6) 2 2
N4 Mg2 Si2 151.06(6) . 2
N4 Mg2 Si2 30.52(5) 2 2
N3 Mg2 Si2 115.35(5) . 2
N3 Mg2 Si2 63.47(4) 2 2
C17 Mg2 Si2 37.07(4) 2 2
C4 N1 C8 108.98(17) . .
C4 N1 C3 109.14(16) . .
C8 N1 C3 109.03(17) . .
C4 N1 Mg1 108.64(13) . .
C8 N1 Mg1 122.73(13) . .
C3 N1 Mg1 97.32(12) . .
C9 N2 Si1 126.04(14) . .
C9 N2 Mg1 121.66(13) . .
Si1 N2 Mg1 111.91(9) . .
C22 N3 C17 109.03(16) . .
C22 N3 C18 108.85(16) . .
C17 N3 C18 109.24(15) . .
C22 N3 Mg2 123.04(12) . .
C17 N3 Mg2 98.97(12) . .
C18 N3 Mg2 106.88(12) . .
C23 N4 Si2 124.88(13) . .
C23 N4 Mg2 122.29(12) . .
Si2 N4 Mg2 112.42(9) . .
N2 Si1 C2 119.29(10) . .
N2 Si1 C1 117.70(10) . .
C2 Si1 C1 103.21(11) . .
N2 Si1 C3 102.01(9) . .
C2 Si1 C3 103.43(10) . .
C1 Si1 C3 110.25(10) . .
N4 Si2 C16 118.06(10) . .
N4 Si2 C15 118.44(10) . .
C16 Si2 C15 103.72(11) . .
N4 Si2 C17 102.15(9) . .
C16 Si2 C17 103.66(10) . .
C15 Si2 C17 109.77(10) . .

loop_
_geom_bond_atom_site_label_1
_geom_bond_atom_site_label_2
_geom_bond_distance
_geom_bond_site_symmetry_2
C1 Si1 1.884(2) .
C1 H1A 0.98 .
C1 H1B 0.98 .
C1 H1C 0.98 .
C2 Si1 1.877(2) .
C2 H2A 0.98 .
C2 H2B 0.98 .
C2 H2C 0.98 .
C3 N1 1.486(3) .
C3 Si1 1.892(2) .
C3 H3A 0.99 .
C3 H3B 0.99 .
C4 N1 1.475(3) .
C4 C5 1.500(3) .
C4 H4A 0.99 .
C4 H4B 0.99 .
C5 C6 1.519(3) .
C5 H5A 0.99 .
C5 H5B 0.99 .
C6 C7 1.506(3) .
C6 H6A 0.99 .
C6 H6B 0.99 .
C7 C8 1.508(3) .
C7 H7A 0.99 .
C7 H7B 0.99 .
C8 N1 1.479(3) .
C8 H8A 0.99 .
C8 H8B 0.99 .
C9 N2 1.455(3) .
C9 C10 1.519(3) .
C9 C14 1.522(3) .
C9 H9 1 .
C10 C11 1.516(3) .
C10 H10A 0.99 .
C10 H10B 0.99 .
C11 C12 1.503(3) .
C11 H11A 0.99 .
C11 H11B 0.99 .
C12 C13 1.507(3) .
C12 H12A 0.99 .
C12 H12B 0.99 .
C13 C14 1.520(3) .
C13 H13A 0.99 .
C13 H13B 0.99 .
C14 H14A 0.99 .
C14 H14B 0.99 .
C15 Si2 1.890(2) .
C15 H15A 0.98 .
C15 H15B 0.98 .
C15 H15C 0.98 .
C16 Si2 1.876(2) .
C16 H16A 0.98 .
C16 H16B 0.98 .
C16 H16C 0.98 .
C17 N3 1.483(3) .
C17 Si2 1.896(2) .
C17 H17A 0.99 .
C17 H17B 0.99 .
C18 N3 1.484(2) .
C18 C19 1.511(3) .
C18 H18A 0.99 .
C18 H18B 0.99 .
C19 C20 1.515(3) .
C19 H19A 0.99 .
C19 H19B 0.99 .
C20 C21 1.504(3) .
C20 H20A 0.99 .
C20 H20B 0.99 .
C21 C22 1.509(3) .
C21 H21A 0.99 .
C21 H21B 0.99 .
C22 N3 1.477(3) .
C22 H22A 0.99 .
C22 H22B 0.99 .
C23 N4 1.462(2) .
C23 C28 1.524(3) .
C23 C24 1.524(3) .
C23 H23 1 .
C24 C25 1.522(3) .
C24 H24A 0.99 .
C24 H24B 0.99 .
C25 C26 1.514(3) .
C25 H25A 0.99 .
C25 H25B 0.99 .
C26 C27 1.513(3) .
C26 H26A 0.99 .
C26 H26B 0.99 .
C27 C28 1.522(3) .
C27 H27A 0.99 .
C27 H27B 0.99 .
C28 H28A 0.99 .
C28 H28B 0.99 .
Mg1 N2 2.0163(18) .
Mg1 N2 2.0163(18) 2_655
Mg1 N1 2.2323(18) 2_655
Mg1 N1 2.2323(18) .
Mg1 C3 2.835(2) 2_655
Mg1 Si1 3.0747(6) 2_655
Mg2 N4 2.0041(17) .
Mg2 N4 2.0041(17) 2
Mg2 N3 2.2157(17) .
Mg2 N3 2.2157(17) 2
Mg2 C17 2.852(2) 2
Mg2 Si2 3.0738(6) 2
N2 Si1 1.6879(17) .
N4 Si2 1.6886(17) .
